data_2214464
loop_
_publ_author_name
'H\"okelek, Tuncer'
'Sefero\(glu, Zeynel'
'\,Sahin, Ertan'
'Ertan , Nermin'

_publ_section_title
;
 1-Methyl-3-(5-methylthiazol-2-yldiazenyl)-2-phenyl-1<i>H</i>-indole
;
_journal_coeditor_code YM2060
_journal_issue 7
_journal_name_full 'Acta Crystallographica Section E'
_journal_page_first o3281
_journal_page_last o3282
_journal_paper_doi 10.1107/S1600536807029571
_journal_volume 63
_journal_year 2007
_chemical_formula_iupac 'C19 H16 N4 S'
_chemical_formula_moiety 'C19 H16 N4 S'
_chemical_formula_sum 'C19 H16 N4 S'
_chemical_formula_weight 332.42
_chemical_name_systematic
;
1-Methyl-3-(5-methylthiazol-2-yldiazenyl)-2-phenyl-1H-indole
;
_space_group_IT_number 2
_symmetry_cell_setting triclinic
_symmetry_space_group_name_Hall '-P 1'
_symmetry_space_group_name_H-M 'P -1'
_atom_sites_solution_hydrogens geom
_atom_sites_solution_primary direct
_atom_sites_solution_secondary difmap
_audit_creation_method SHELXL-97
_cell_angle_alpha 106.2590(10)
_cell_angle_beta 106.542(2)
_cell_angle_gamma 103.337(2)
_cell_formula_units_Z 2
_cell_length_a 9.2514(7)
_cell_length_b 9.2745(5)
_cell_length_c 11.0971(6)
_cell_measurement_reflns_used 5548
_cell_measurement_temperature 294(2)
_cell_measurement_theta_max 30.5456
_cell_measurement_theta_min 2.0611
_cell_volume 824.90(9)
_computing_cell_refinement CrystalClear
_computing_data_collection 'CrystalClear (Rigaku/MSC, 2005)'
_computing_data_reduction CrystalClear
_computing_molecular_graphics 'ORTEP-3 for Windows (Farrugia, 1997)'
_computing_publication_material 'WinGX (Farrugia, 1999)'
_computing_structure_refinement 'SHELXL97 (Sheldrick, 1997)'
_computing_structure_solution 'SHELXS97 (Sheldrick, 1997)'
_diffrn_ambient_temperature 294(2)
_diffrn_measured_fraction_theta_full 0.992
_diffrn_measured_fraction_theta_max 0.992
_diffrn_measurement_device_type 'Rigaku R-AXIS RAPID-S'
_diffrn_measurement_method \w
_diffrn_radiation_monochromator graphite
_diffrn_radiation_source 'fine-focus sealed tube'
_diffrn_radiation_type MoK\a
_diffrn_radiation_wavelength 0.71073
_diffrn_reflns_av_R_equivalents 0.0580
_diffrn_reflns_av_sigmaI/netI 0.0407
_diffrn_reflns_limit_h_max 13
_diffrn_reflns_limit_h_min -11
_diffrn_reflns_limit_k_max 13
_diffrn_reflns_limit_k_min -13
_diffrn_reflns_limit_l_max 15
_diffrn_reflns_limit_l_min -15
_diffrn_reflns_number 24972
_diffrn_reflns_theta_full 30.55
_diffrn_reflns_theta_max 30.55
_diffrn_reflns_theta_min 2.06
_diffrn_standards_decay_% 0
_diffrn_standards_number 0
_exptl_absorpt_coefficient_mu 0.203
_exptl_absorpt_correction_T_max 0.9701
_exptl_absorpt_correction_T_min 0.9322
_exptl_absorpt_correction_type multi-scan
_exptl_absorpt_process_details '(Blessing, 1995)'
_exptl_crystal_colour red
_exptl_crystal_density_diffrn 1.338
_exptl_crystal_density_method 'not measured'
_exptl_crystal_description rod-shaped
_exptl_crystal_F_000 348
_exptl_crystal_size_max 0.35
_exptl_crystal_size_mid 0.20
_exptl_crystal_size_min 0.15
_refine_diff_density_max 0.315
_refine_diff_density_min -0.231
_refine_ls_extinction_coef 0.062(8)
_refine_ls_extinction_expression Fc^*^=kFc[1+0.001xFc^2^\l^3^/sin(2\q)]^-1/4^
_refine_ls_extinction_method SHELXL97
_refine_ls_goodness_of_fit_ref 1.063
_refine_ls_hydrogen_treatment refall
_refine_ls_matrix_type full
_refine_ls_number_parameters 282
_refine_ls_number_reflns 5029
_refine_ls_number_restraints 0
_refine_ls_restrained_S_all 1.063
_refine_ls_R_factor_all 0.0733
_refine_ls_R_factor_gt 0.0522
_refine_ls_shift/su_max 0.000
_refine_ls_shift/su_mean 0.000
_refine_ls_structure_factor_coef Fsqd
_refine_ls_weighting_details 'calc w=1/[\s^2^(Fo^2^)+(0.0946P)^2^+0.0434P] where P=(Fo^2^+2Fc^2^)/3'
_refine_ls_weighting_scheme calc
_refine_ls_wR_factor_gt 0.1467
_refine_ls_wR_factor_ref 0.1729
_reflns_number_gt 3726
_reflns_number_total 5029
_reflns_threshold_expression I>2\s(I)
_cod_data_source_file ym2060.cif
_cod_data_source_block I
_cod_database_code 2214464
_cod_database_fobs_code 2214464

loop_
_symmetry_equiv_pos_as_xyz
'x, y, z'
'-x, -y, -z'

loop_
_atom_site_type_symbol
_atom_site_label
_atom_site_fract_x
_atom_site_fract_y
_atom_site_fract_z
_atom_site_U_iso_or_equiv
_atom_site_adp_type
_atom_site_calc_flag
_atom_site_occupancy
S S1 0.48122(5) 0.83549(5) 0.31455(4) 0.05207(17) Uani d 1
N N1 0.57518(19) 1.0153(2) 0.19243(15) 0.0583(4) Uani d 1
N N2 0.76648(16) 1.08163(17) 0.41078(14) 0.0493(3) Uani d 1
N N3 0.79155(15) 1.01851(16) 0.50037(13) 0.0453(3) Uani d 1
N N4 1.10746(17) 1.14326(17) 0.81588(13) 0.0493(3) Uani d 1
C C1 0.6195(2) 0.98952(19) 0.30474(17) 0.0475(4) Uani d 1
C C2 0.4254(2) 0.9083(2) 0.10821(19) 0.0590(4) Uani d 1
C C3 0.3545(2) 0.8044(2) 0.15525(18) 0.0532(4) Uani d 1
C C4 0.92786(19) 1.10103(19) 0.61325(16) 0.0450(3) Uani d 1
C C5 1.05265(19) 1.25219(19) 0.65531(16) 0.0457(3) Uani d 1
C C6 1.0817(2) 1.3684(2) 0.5996(2) 0.0543(4) Uani d 1
C C7 1.2172(2) 1.5033(2) 0.6738(2) 0.0648(5) Uani d 1
C C8 1.3228(3) 1.5235(3) 0.8000(2) 0.0686(5) Uani d 1
C C9 1.2963(2) 1.4093(3) 0.8561(2) 0.0629(5) Uani d 1
C C10 1.16079(19) 1.2736(2) 0.78208(17) 0.0476(4) Uani d 1
C C11 0.96765(19) 1.0384(2) 0.71412(16) 0.0456(3) Uani d 1
C C12 0.8817(2) 0.8837(2) 0.71330(16) 0.0475(4) Uani d 1
C C13 0.7158(2) 0.8344(2) 0.67463(19) 0.0557(4) Uani d 1
C C14 0.6323(3) 0.6842(3) 0.6636(2) 0.0708(6) Uani d 1
C C15 0.7136(3) 0.5829(3) 0.6911(2) 0.0767(6) Uani d 1
C C16 0.8769(3) 0.6300(3) 0.7305(2) 0.0674(5) Uani d 1
C C17 0.9622(3) 0.7798(2) 0.74165(19) 0.0575(4) Uani d 1
C C18 1.1814(3) 1.1384(3) 0.9485(2) 0.0619(5) Uani d 1
C C19 0.1894(3) 0.6815(3) 0.0887(3) 0.0685(5) Uani d 1
H H2 0.375(3) 0.910(3) 0.019(2) 0.077(7) Uiso d 1
H H6 1.009(3) 1.358(3) 0.515(2) 0.075(7) Uiso d 1
H H7 1.238(3) 1.586(3) 0.637(3) 0.084(7) Uiso d 1
H H8 1.418(4) 1.629(4) 0.853(3) 0.108(9) Uiso d 1
H H9 1.365(3) 1.424(3) 0.940(2) 0.065(6) Uiso d 1
H H13 0.662(3) 0.902(2) 0.658(2) 0.062(6) Uiso d 1
H H14 0.526(3) 0.651(3) 0.634(3) 0.086(8) Uiso d 1
H H15 0.662(4) 0.485(4) 0.686(3) 0.101(9) Uiso d 1
H H16 0.932(3) 0.561(3) 0.747(3) 0.091(8) Uiso d 1
H H17 1.085(3) 0.813(3) 0.773(2) 0.074(6) Uiso d 1
H H181 1.118(4) 1.059(4) 0.962(3) 0.100(9) Uiso d 1
H H182 1.192(3) 1.232(4) 1.017(3) 0.096(8) Uiso d 1
H H183 1.276(4) 1.116(3) 0.953(3) 0.100(9) Uiso d 1
H H191 0.125(4) 0.688(3) 0.001(3) 0.108(9) Uiso d 1
H H192 0.128(4) 0.698(3) 0.140(3) 0.100(9) Uiso d 1
H H193 0.190(4) 0.578(4) 0.068(3) 0.110(10) Uiso d 1

loop_
_atom_site_aniso_label
_atom_site_aniso_U_11
_atom_site_aniso_U_22
_atom_site_aniso_U_33
_atom_site_aniso_U_12
_atom_site_aniso_U_13
_atom_site_aniso_U_23
S1 0.0495(3) 0.0518(3) 0.0478(2) 0.00908(18) 0.01069(18) 0.02237(19)
N1 0.0554(8) 0.0677(9) 0.0510(8) 0.0151(7) 0.0142(7) 0.0311(7)
N2 0.0450(7) 0.0531(8) 0.0468(7) 0.0119(6) 0.0126(6) 0.0227(6)
N3 0.0424(7) 0.0468(7) 0.0430(7) 0.0133(6) 0.0128(5) 0.0163(5)
N4 0.0436(7) 0.0558(8) 0.0403(7) 0.0129(6) 0.0092(5) 0.0159(6)
C1 0.0452(8) 0.0503(8) 0.0461(8) 0.0145(7) 0.0132(7) 0.0215(7)
C2 0.0541(10) 0.0712(12) 0.0465(9) 0.0185(9) 0.0087(8) 0.0266(8)
C3 0.0459(9) 0.0564(9) 0.0488(9) 0.0152(7) 0.0103(7) 0.0165(7)
C4 0.0416(8) 0.0460(8) 0.0428(8) 0.0119(6) 0.0128(6) 0.0151(6)
C5 0.0407(8) 0.0473(8) 0.0445(8) 0.0118(6) 0.0144(6) 0.0142(6)
C6 0.0510(9) 0.0526(9) 0.0574(10) 0.0134(7) 0.0193(8) 0.0221(8)
C7 0.0569(11) 0.0582(11) 0.0746(13) 0.0075(9) 0.0262(10) 0.0258(10)
C8 0.0523(11) 0.0608(11) 0.0710(13) -0.0014(9) 0.0177(10) 0.0151(10)
C9 0.0458(10) 0.0660(11) 0.0548(10) 0.0032(8) 0.0103(8) 0.0118(9)
C10 0.0388(8) 0.0518(8) 0.0457(8) 0.0108(7) 0.0139(6) 0.0144(7)
C11 0.0420(8) 0.0499(8) 0.0420(7) 0.0145(6) 0.0138(6) 0.0157(6)
C12 0.0498(9) 0.0519(8) 0.0411(7) 0.0159(7) 0.0172(7) 0.0182(6)
C13 0.0505(9) 0.0583(10) 0.0568(10) 0.0130(8) 0.0194(8) 0.0240(8)
C14 0.0588(12) 0.0717(13) 0.0704(13) 0.0028(10) 0.0203(10) 0.0293(11)
C15 0.0989(17) 0.0528(11) 0.0704(13) 0.0077(11) 0.0295(12) 0.0279(10)
C16 0.0893(16) 0.0596(11) 0.0649(12) 0.0292(11) 0.0328(11) 0.0324(10)
C17 0.0655(11) 0.0630(10) 0.0547(10) 0.0270(9) 0.0260(9) 0.0292(8)
C18 0.0565(11) 0.0760(13) 0.0433(9) 0.0171(10) 0.0090(8) 0.0220(9)
C19 0.0500(11) 0.0691(13) 0.0620(12) 0.0072(9) 0.0079(9) 0.0129(10)

loop_
_atom_type_symbol
_atom_type_description
_atom_type_scat_dispersion_real
_atom_type_scat_dispersion_imag
_atom_type_scat_source
C C 0.0033 0.0016 'International Tables Vol C Tables 4.2.6.8 and 6.1.1.4'
H H 0.0000 0.0000 'International Tables Vol C Tables 4.2.6.8 and 6.1.1.4'
N N 0.0061 0.0033 'International Tables Vol C Tables 4.2.6.8 and 6.1.1.4'
S S 0.1246 0.1234 'International Tables Vol C Tables 4.2.6.8 and 6.1.1.4'

loop_
_geom_angle_atom_site_label_1
_geom_angle_atom_site_label_2
_geom_angle_atom_site_label_3
_geom_angle
C3 S1 C1 88.89(8)
C1 N1 C2 109.34(15)
N3 N2 C1 110.10(13)
N2 N3 C4 116.17(14)
C10 N4 C18 122.69(16)
C11 N4 C10 109.02(13)
C11 N4 C18 127.68(16)
N1 C1 N2 122.33(15)
N1 C1 S1 115.24(13)
N2 C1 S1 122.42(12)
N1 C2 H2 119.9(14)
C3 C2 N1 117.12(16)
C3 C2 H2 123.0(14)
C2 C3 C19 128.42(18)
C2 C3 S1 109.41(14)
C19 C3 S1 122.13(16)
N3 C4 C11 120.07(15)
N3 C4 C5 132.33(15)
C11 C4 C5 107.59(14)
C6 C5 C10 119.65(15)
C6 C5 C4 134.94(16)
C10 C5 C4 105.41(14)
C7 C6 C5 118.10(19)
C7 C6 H6 120.6(15)
C5 C6 H6 121.3(15)
C6 C7 C8 121.6(2)
C6 C7 H7 119.2(16)
C8 C7 H7 119.2(16)
C9 C8 C7 121.03(19)
C9 C8 H8 120.6(16)
C7 C8 H8 118.3(16)
C8 C9 C10 117.64(19)
C8 C9 H9 120.4(15)
C10 C9 H9 121.9(14)
N4 C10 C9 128.80(17)
N4 C10 C5 109.22(14)
C9 C10 C5 121.98(17)
N4 C11 C4 108.74(15)
N4 C11 C12 123.71(14)
C4 C11 C12 127.50(15)
C13 C12 C17 119.12(17)
C13 C12 C11 119.75(15)
C17 C12 C11 120.98(16)
C12 C13 H13 120.2(14)
C14 C13 C12 120.29(19)
C14 C13 H13 119.5(14)
C13 C14 H14 119.7(16)
C15 C14 C13 119.8(2)
C15 C14 H14 120.4(16)
C14 C15 H15 121(2)
C16 C15 C14 120.7(2)
C16 C15 H15 118(2)
C15 C16 C17 120.2(2)
C15 C16 H16 120.9(17)
C17 C16 H16 118.9(17)
C16 C17 C12 119.9(2)
C16 C17 H17 118.5(12)
C12 C17 H17 121.6(12)
N4 C18 H182 110.1(16)
N4 C18 H183 108.3(17)
H182 C18 H183 116(3)
N4 C18 H181 111.5(19)
H182 C18 H181 104(2)
H183 C18 H181 107(2)
C3 C19 H193 113(2)
C3 C19 H192 111.8(19)
H193 C19 H192 110(3)
C3 C19 H191 112.3(18)
H193 C19 H191 106(2)
H192 C19 H191 103(2)

loop_
_geom_bond_atom_site_label_1
_geom_bond_atom_site_label_2
_geom_bond_distance
S1 C1 1.7355(17)
S1 C3 1.7209(18)
N1 C2 1.374(2)
N2 C1 1.398(2)
N3 N2 1.2815(18)
N3 C4 1.365(2)
N4 C10 1.389(2)
N4 C18 1.454(2)
C1 N1 1.304(2)
C2 H2 0.97(2)
C3 C2 1.348(3)
C3 C19 1.503(3)
C5 C4 1.448(2)
C5 C6 1.397(2)
C5 C10 1.404(2)
C6 C7 1.388(3)
C6 H6 0.95(2)
C7 H7 0.97(2)
C8 C7 1.393(3)
C8 C9 1.381(3)
C8 H8 1.04(3)
C9 H9 0.91(2)
C10 C9 1.392(2)
C11 N4 1.366(2)
C11 C4 1.398(2)
C11 C12 1.467(2)
C12 C13 1.393(3)
C12 C17 1.396(2)
C13 C14 1.381(3)
C13 H13 0.91(2)
C14 C15 1.378(4)
C14 H14 0.89(3)
C15 H15 0.90(3)
C16 C15 1.370(4)
C16 H16 0.93(3)
C17 C16 1.383(3)
C17 H17 1.03(2)
C18 H181 0.91(3)
C18 H182 0.94(3)
C18 H183 0.94(3)
C19 H191 1.01(3)
C19 H192 0.92(3)
C19 H193 0.92(3)

loop_
_geom_torsion_atom_site_label_1
_geom_torsion_atom_site_label_2
_geom_torsion_atom_site_label_3
_geom_torsion_atom_site_label_4
_geom_torsion
C3 S1 C1 N1 -0.12(15)
C3 S1 C1 N2 178.57(15)
C1 S1 C3 C2 0.76(15)
C1 S1 C3 C19 -177.22(18)
C1 N1 C2 C3 1.2(3)
N3 N2 C1 N1 -170.58(16)
N3 N2 C1 S1 10.8(2)
C4 N3 N2 C1 -176.83(13)
N2 N3 C4 C11 -177.78(14)
N2 N3 C4 C5 1.5(3)
C11 N4 C10 C9 179.16(18)
C18 N4 C10 C9 7.4(3)
C11 N4 C10 C5 -0.01(18)
C18 N4 C10 C5 -171.73(17)
N2 C1 N1 C2 -179.24(16)
S1 C1 N1 C2 -0.5(2)
C19 C3 C2 N1 176.5(2)
S1 C3 C2 N1 -1.3(2)
C6 C5 C4 N3 0.1(3)
C10 C5 C4 N3 179.63(17)
C6 C5 C4 C11 179.47(19)
C10 C5 C4 C11 -0.97(17)
C10 C5 C6 C7 -0.8(3)
C4 C5 C6 C7 178.67(19)
C6 C5 C10 N4 -179.76(15)
C4 C5 C10 N4 0.60(17)
C6 C5 C10 C9 1.0(3)
C4 C5 C10 C9 -178.63(17)
C5 C6 C7 C8 0.3(3)
C9 C8 C7 C6 0.1(3)
C7 C8 C9 C10 0.1(3)
N4 C10 C9 C8 -179.68(18)
C5 C10 C9 C8 -0.6(3)
C4 C11 N4 C10 -0.63(18)
C12 C11 N4 C10 177.05(15)
C4 C11 N4 C18 170.57(18)
C12 C11 N4 C18 -11.8(3)
N4 C11 C12 C13 136.47(17)
C4 C11 C12 C13 -46.3(3)
N4 C11 C12 C17 -48.0(2)
C4 C11 C12 C17 129.21(19)
N4 C11 C4 N3 -179.52(14)
C12 C11 C4 N3 2.9(3)
N4 C11 C4 C5 1.00(18)
C12 C11 C4 C5 -176.57(16)
C13 C12 C17 C16 0.3(3)
C11 C12 C17 C16 -175.25(17)
C17 C12 C13 C14 -0.5(3)
C11 C12 C13 C14 175.09(18)
C12 C13 C14 C15 0.1(3)
C13 C14 C15 C16 0.6(4)
C17 C16 C15 C14 -0.8(4)
C12 C17 C16 C15 0.4(3)

loop_
_cod_related_entry_id
_cod_related_entry_database
_cod_related_entry_code
1 ChemSpider 21184685
